data_7230566
loop_
_publ_author_name
'Guguschev, C.'
'Hidde, J.'
'Gesing, T. M.'
'Gogolin, M.'
'Klimm, D.'

_publ_section_title
;
 Czochralski growth and characterization of TbxGd1&#x2212;xScO3 and
 TbxDy1&#x2212;xScO3 solid-solution single crystals
;
_journal_issue 20
_journal_name_full CrystEngComm
_journal_page_first 2868
_journal_paper_doi 10.1039/C8CE00335A
_journal_volume 20
_journal_year 2018
_chemical_formula_sum 'Dy O6 Sc2 Tb'
_chemical_formula_weight 507.34
_space_group_crystal_system orthorhombic
_space_group_IT_number 62
_space_group_name_Hall '-P 2ac 2n'
_space_group_name_H-M_alt 'P n m a'
_symmetry_space_group_name_Hall '-P 2ac 2n'
_symmetry_space_group_name_H-M 'P n m a'
_audit_creation_method SHELXL-2014/7
_cell_angle_alpha 90
_cell_angle_beta 90
_cell_angle_gamma 90
_cell_formula_units_Z 2
_cell_length_a 5.72409(5)
_cell_length_b 7.91013(8)
_cell_length_c 5.45235(6)
_cell_measurement_temperature 302(2)
_cell_volume 246.873(4)
_computing_structure_refinement 'SHELXL-2014/7 (Sheldrick, 2014)'
_diffrn_ambient_temperature 302(2)
_diffrn_measured_fraction_theta_full 1.000
_diffrn_measured_fraction_theta_max 1.000
_diffrn_radiation_type MoK\a
_diffrn_radiation_wavelength 0.71073
_diffrn_reflns_av_R_equivalents 0.0573
_diffrn_reflns_av_unetI/netI 0.0107
_diffrn_reflns_Laue_measured_fraction_full 1.000
_diffrn_reflns_Laue_measured_fraction_max 1.000
_diffrn_reflns_limit_h_max 11
_diffrn_reflns_limit_h_min -11
_diffrn_reflns_limit_k_max 15
_diffrn_reflns_limit_k_min -15
_diffrn_reflns_limit_l_max 10
_diffrn_reflns_limit_l_min -10
_diffrn_reflns_number 46291
_diffrn_reflns_point_group_measured_fraction_full 1.000
_diffrn_reflns_point_group_measured_fraction_max 1.000
_diffrn_reflns_theta_full 25.242
_diffrn_reflns_theta_max 45.434
_diffrn_reflns_theta_min 4.540
_exptl_absorpt_coefficient_mu 31.689
_exptl_crystal_density_diffrn 6.825
_exptl_crystal_F_000 442
_exptl_crystal_size_max 0.145
_exptl_crystal_size_mid 0.124
_exptl_crystal_size_min 0.113
_refine_diff_density_max 3.421
_refine_diff_density_min -1.420
_refine_diff_density_rms 0.416
_refine_ls_extinction_coef 0.1456(9)
_refine_ls_extinction_expression Fc^*^=kFc[1+0.001xFc^2^\l^3^/sin(2\q)]^-1/4^
_refine_ls_extinction_method 'SHELXL-2014/7 (Sheldrick 2014'
_refine_ls_goodness_of_fit_ref 1.373
_refine_ls_hydrogen_treatment undef
_refine_ls_matrix_type full
_refine_ls_number_parameters 29
_refine_ls_number_reflns 1088
_refine_ls_number_restraints 0
_refine_ls_restrained_S_all 1.373
_refine_ls_R_factor_all 0.0182
_refine_ls_R_factor_gt 0.0167
_refine_ls_shift/su_max 1.976
_refine_ls_shift/su_mean 0.224
_refine_ls_structure_factor_coef Fsqd
_refine_ls_weighting_details 'w=1/[\s^2^(Fo^2^)+(0.0171P)^2^+0.4795P] where P=(Fo^2^+2Fc^2^)/3'
_refine_ls_weighting_scheme calc
_refine_ls_wR_factor_gt 0.0393
_refine_ls_wR_factor_ref 0.0397
_reflns_Friedel_coverage 0.000
_reflns_number_gt 1035
_reflns_number_total 1088
_reflns_threshold_expression 'I > 2\s(I)'
_cod_data_source_file c8ce00335a1.cif
_cod_data_source_block TbDyScO3
_cod_depositor_comments 'Adding full bibliography for 7230566.cif.'
_cod_original_cell_volume 246.870(7)
_cod_database_code 7230566
_shelx_shelxl_version_number 2014/7
_shelx_space_group_comment
;
The symmetry employed for this shelxl refinement is uniquely defined
by the following loop, which should always be used as a source of
symmetry information in preference to the above space-group names.
They are only intended as comments.
;
_shelx_estimated_absorpt_t_min 0.091
_shelx_estimated_absorpt_t_max 0.124

loop_
_space_group_symop_operation_xyz
'x, y, z'
'-x+1/2, -y, z+1/2'
'-x, y+1/2, -z'
'x+1/2, -y+1/2, -z+1/2'
'-x, -y, -z'
'x-1/2, y, -z-1/2'
'x, -y-1/2, z'
'-x-1/2, y-1/2, z-1/2'

loop_
_atom_site_label
_atom_site_type_symbol
_atom_site_fract_x
_atom_site_fract_y
_atom_site_fract_z
_atom_site_U_iso_or_equiv
_atom_site_adp_type
_atom_site_occupancy
_atom_site_site_symmetry_order
_atom_site_calc_flag
_atom_site_refinement_flags_posn
_atom_site_refinement_flags_adp
_atom_site_refinement_flags_occupancy
Tb01 Tb 0.56090(2) 0.2500 -0.01718(2) 0.00548(1) Uani 0.5 2 d S T P
Dy01 Dy 0.56090(2) 0.2500 -0.01718(2) 0.00548(1) Uani 0.5 2 d S T P
Sc02 Sc 0.5000 0.5000 0.5000 0.00405(4) Uani 1 2 d S . P
O003 O 0.4450(2) 0.2500 0.3754(2) 0.00606(18) Uani 1 2 d S T P
O004 O 0.80621(17) 0.43494(13) 0.69011(17) 0.00761(13) Uani 1 1 d . . .

loop_
_atom_site_aniso_label
_atom_site_aniso_U_11
_atom_site_aniso_U_22
_atom_site_aniso_U_33
_atom_site_aniso_U_23
_atom_site_aniso_U_13
_atom_site_aniso_U_12
Tb01 0.00459(2) 0.00633(2) 0.00551(2) 0.000 -0.00058(2) 0.000
Dy01 0.00459(2) 0.00633(2) 0.00551(2) 0.000 -0.00058(2) 0.000
Sc02 0.00444(9) 0.00350(8) 0.00422(8) 0.00021(6) -0.00001(6) -0.00038(7)
O003 0.0068(4) 0.0041(3) 0.0073(4) 0.000 0.0006(3) 0.000
O004 0.0063(3) 0.0090(3) 0.0076(3) -0.0018(2) -0.0026(2) 0.0020(2)

loop_
_atom_type_symbol
_atom_type_description
_atom_type_scat_dispersion_real
_atom_type_scat_dispersion_imag
_atom_type_scat_source
Dy Dy -0.1892 4.4098 'International Tables Vol C Tables 4.2.6.8 and 6.1.1.4'
O O 0.0106 0.0060 'International Tables Vol C Tables 4.2.6.8 and 6.1.1.4'
Sc Sc 0.2519 0.3716 'International Tables Vol C Tables 4.2.6.8 and 6.1.1.4'
Tb Tb -0.1723 4.1537 'International Tables Vol C Tables 4.2.6.8 and 6.1.1.4'

loop_
_geom_angle_atom_site_label_1
_geom_angle_atom_site_label_2
_geom_angle_atom_site_label_3
_geom_angle
_geom_angle_site_symmetry_1
_geom_angle_site_symmetry_3
O003 Tb01 O004 101.92(3) . 4_455
O003 Tb01 O004 101.92(3) . 6_556
O004 Tb01 O004 80.23(5) 4_455 6_556
O003 Tb01 O003 87.86(3) . 6_656
O004 Tb01 O003 138.03(3) 4_455 6_656
O004 Tb01 O003 138.03(3) 6_556 6_656
O003 Tb01 O004 138.75(3) . 7_564
O004 Tb01 O004 74.17(2) 4_455 7_564
O004 Tb01 O004 117.249(19) 6_556 7_564
O003 Tb01 O004 72.05(3) 6_656 7_564
O003 Tb01 O004 138.75(3) . 1_554
O004 Tb01 O004 117.249(19) 4_455 1_554
O004 Tb01 O004 74.17(2) 6_556 1_554
O003 Tb01 O004 72.05(3) 6_656 1_554
O004 Tb01 O004 69.07(4) 7_564 1_554
O003 Tb01 O004 72.50(2) . 2_664
O004 Tb01 O004 154.50(2) 4_455 2_664
O004 Tb01 O004 76.81(4) 6_556 2_664
O003 Tb01 O004 67.38(2) 6_656 2_664
O004 Tb01 O004 126.714(16) 7_564 2_664
O004 Tb01 O004 66.605(14) 1_554 2_664
O003 Tb01 O004 72.50(2) . 8_755
O004 Tb01 O004 76.81(4) 4_455 8_755
O004 Tb01 O004 154.50(2) 6_556 8_755
O003 Tb01 O004 67.38(2) 6_656 8_755
O004 Tb01 O004 66.605(14) 7_564 8_755
O004 Tb01 O004 126.714(16) 1_554 8_755
O004 Tb01 O004 122.67(4) 2_664 8_755
O003 Tb01 Sc02 101.81(3) . 2_664
O004 Tb01 Sc02 156.18(2) 4_455 2_664
O004 Tb01 Sc02 96.80(3) 6_556 2_664
O003 Tb01 Sc02 41.339(12) 6_656 2_664
O004 Tb01 Sc02 86.62(2) 7_564 2_664
O004 Tb01 Sc02 40.56(2) 1_554 2_664
O004 Tb01 Sc02 40.149(19) 2_664 2_664
O004 Tb01 Sc02 108.68(2) 8_755 2_664
O003 Tb01 Sc02 101.81(3) . 4
O004 Tb01 Sc02 96.80(3) 4_455 4
O004 Tb01 Sc02 156.18(2) 6_556 4
O003 Tb01 Sc02 41.339(12) 6_656 4
O004 Tb01 Sc02 40.56(2) 7_564 4
O004 Tb01 Sc02 86.62(2) 1_554 4
O004 Tb01 Sc02 108.68(2) 2_664 4
O004 Tb01 Sc02 40.150(19) 8_755 4
Sc02 Tb01 Sc02 76.351(2) 2_664 4
O003 Tb01 Sc02 136.739(17) . 3_645
O004 Tb01 Sc02 38.49(2) 4_455 3_645
O004 Tb01 Sc02 89.26(2) 6_556 3_645
O003 Tb01 Sc02 111.29(3) 6_656 3_645
O004 Tb01 Sc02 39.37(2) 7_564 3_645
O004 Tb01 Sc02 84.50(2) 1_554 3_645
O004 Tb01 Sc02 150.305(19) 2_664 3_645
O004 Tb01 Sc02 79.660(19) 8_755 3_645
Sc02 Tb01 Sc02 118.369(2) 2_664 3_645
Sc02 Tb01 Sc02 74.742(1) 4 3_645
O003 Tb01 Sc02 136.739(17) . 1_554
O004 Tb01 Sc02 89.26(2) 4_455 1_554
O004 Tb01 Sc02 38.49(2) 6_556 1_554
O003 Tb01 Sc02 111.29(3) 6_656 1_554
O004 Tb01 Sc02 84.50(2) 7_564 1_554
O004 Tb01 Sc02 39.37(2) 1_554 1_554
O004 Tb01 Sc02 79.660(19) 2_664 1_554
O004 Tb01 Sc02 150.305(19) 8_755 1_554
Sc02 Tb01 Sc02 74.742(1) 2_664 1_554
Sc02 Tb01 Sc02 118.369(2) 4 1_554
Sc02 Tb01 Sc02 73.350(2) 3_645 1_554
O004 Sc02 O004 180.0 6_557 2_664
O004 Sc02 O004 89.059(17) 6_557 .
O004 Sc02 O004 90.941(17) 2_664 .
O004 Sc02 O004 90.941(17) 6_557 5_666
O004 Sc02 O004 89.059(17) 2_664 5_666
O004 Sc02 O004 180.0 . 5_666
O004 Sc02 O003 92.85(5) 6_557 5_666
O004 Sc02 O003 87.15(5) 2_664 5_666
O004 Sc02 O003 86.92(4) . 5_666
O004 Sc02 O003 93.08(4) 5_666 5_666
O004 Sc02 O003 87.15(5) 6_557 .
O004 Sc02 O003 92.85(4) 2_664 .
O004 Sc02 O003 93.08(4) . .
O004 Sc02 O003 86.92(4) 5_666 .
O003 Sc02 O003 180.00(7) 5_666 .
O004 Sc02 Dy01 53.56(3) 6_557 6_556
O004 Sc02 Dy01 126.44(3) 2_664 6_556
O004 Sc02 Dy01 119.32(3) . 6_556
O004 Sc02 Dy01 60.68(3) 5_666 6_556
O003 Sc02 Dy01 133.29(4) 5_666 6_556
O003 Sc02 Dy01 46.71(4) . 6_556
O004 Sc02 Dy01 126.44(3) 6_557 2_665
O004 Sc02 Dy01 53.56(3) 2_664 2_665
O004 Sc02 Dy01 60.68(3) . 2_665
O004 Sc02 Dy01 119.32(3) 5_666 2_665
O003 Sc02 Dy01 46.71(4) 5_666 2_665
O003 Sc02 Dy01 133.29(4) . 2_665
Dy01 Sc02 Dy01 180.0 6_556 2_665
O004 Sc02 Tb01 53.56(3) 6_557 6_556
O004 Sc02 Tb01 126.44(3) 2_664 6_556
O004 Sc02 Tb01 119.32(3) . 6_556
O004 Sc02 Tb01 60.68(3) 5_666 6_556
O003 Sc02 Tb01 133.29(4) 5_666 6_556
O003 Sc02 Tb01 46.71(4) . 6_556
Dy01 Sc02 Tb01 0.0 6_556 6_556
Dy01 Sc02 Tb01 180.0 2_665 6_556
O004 Sc02 Tb01 126.44(3) 6_557 2_665
O004 Sc02 Tb01 53.56(3) 2_664 2_665
O004 Sc02 Tb01 60.68(3) . 2_665
O004 Sc02 Tb01 119.32(3) 5_666 2_665
O003 Sc02 Tb01 46.71(4) 5_666 2_665
O003 Sc02 Tb01 133.29(4) . 2_665
Dy01 Sc02 Tb01 180.0 6_556 2_665
Dy01 Sc02 Tb01 0.0 2_665 2_665
Tb01 Sc02 Tb01 180.0 6_556 2_665
O004 Sc02 Tb01 137.35(3) 6_557 5_665
O004 Sc02 Tb01 42.65(3) 2_664 5_665
O004 Sc02 Tb01 128.80(3) . 5_665
O004 Sc02 Tb01 51.20(3) 5_666 5_665
O003 Sc02 Tb01 73.29(3) 5_666 5_665
O003 Sc02 Tb01 106.71(3) . 5_665
Dy01 Sc02 Tb01 108.0 6_556 5_665
Dy01 Sc02 Tb01 72.0 2_665 5_665
Tb01 Sc02 Tb01 108.042(2) 6_556 5_665
Tb01 Sc02 Tb01 71.958(2) 2_665 5_665
O004 Sc02 Tb01 42.65(3) 6_557 1_556
O004 Sc02 Tb01 137.35(3) 2_664 1_556
O004 Sc02 Tb01 51.20(3) . 1_556
O004 Sc02 Tb01 128.80(3) 5_666 1_556
O003 Sc02 Tb01 106.71(3) 5_666 1_556
O003 Sc02 Tb01 73.29(3) . 1_556
Dy01 Sc02 Tb01 72.0 6_556 1_556
Dy01 Sc02 Tb01 108.0 2_665 1_556
Tb01 Sc02 Tb01 71.958(2) 6_556 1_556
Tb01 Sc02 Tb01 108.042(2) 2_665 1_556
Tb01 Sc02 Tb01 180.0 5_665 1_556
Sc02 O003 Sc02 138.52(7) . 3_646
Sc02 O003 Tb01 105.23(4) . .
Sc02 O003 Tb01 105.23(4) 3_646 .
Sc02 O003 Tb01 91.95(4) . 6_556
Sc02 O003 Tb01 91.95(4) 3_646 6_556
Tb01 O003 Tb01 126.60(6) . 6_556
Sc02 O003 Dy01 91.95(4) . 6_556
Sc02 O003 Dy01 91.95(4) 3_646 6_556
Tb01 O003 Dy01 126.6 . 6_556
Tb01 O003 Dy01 0.000(4) 6_556 6_556
Sc02 O004 Sc02 141.55(5) 2_665 .
Sc02 O004 Dy01 98.85(4) 2_665 6_656
Sc02 O004 Dy01 119.26(4) . 6_656
Sc02 O004 Tb01 98.85(4) 2_665 6_656
Sc02 O004 Tb01 119.26(4) . 6_656
Dy01 O004 Tb01 0.0 6_656 6_656
Sc02 O004 Tb01 85.89(3) 2_665 1_556
Sc02 O004 Tb01 89.43(4) . 1_556
Dy01 O004 Tb01 103.9 6_656 1_556
Tb01 O004 Tb01 103.95(4) 6_656 1_556
Sc02 O004 Dy01 85.89(3) 2_665 1_556
Sc02 O004 Dy01 89.43(4) . 1_556
Dy01 O004 Dy01 103.95(4) 6_656 1_556
Tb01 O004 Dy01 103.95(4) 6_656 1_556
Tb01 O004 Dy01 0.000(3) 1_556 1_556
Sc02 O004 Dy01 87.90(3) 2_665 2_665
Sc02 O004 Dy01 79.17(3) . 2_665
Dy01 O004 Dy01 103.19(4) 6_656 2_665
Tb01 O004 Dy01 103.19(4) 6_656 2_665
Tb01 O004 Dy01 152.78(4) 1_556 2_665
Dy01 O004 Dy01 152.78(4) 1_556 2_665
Sc02 O004 Tb01 87.90(3) 2_665 2_665
Sc02 O004 Tb01 79.17(3) . 2_665
Dy01 O004 Tb01 103.2 6_656 2_665
Tb01 O004 Tb01 103.19(4) 6_656 2_665
Tb01 O004 Tb01 152.78(4) 1_556 2_665
Dy01 O004 Tb01 152.8 1_556 2_665
Dy01 O004 Tb01 0.0 2_665 2_665

loop_
_geom_bond_atom_site_label_1
_geom_bond_atom_site_label_2
_geom_bond_distance
_geom_bond_site_symmetry_2
Tb01 O003 2.2411(14) .
Tb01 O004 2.2704(10) 4_455
Tb01 O004 2.2704(10) 6_556
Tb01 O003 2.3303(13) 6_656
Tb01 O004 2.5805(10) 7_564
Tb01 O004 2.5805(10) 1_554
Tb01 O004 2.8402(10) 2_664
Tb01 O004 2.8402(10) 8_755
Tb01 Sc02 3.19949(7) 2_664
Tb01 Sc02 3.19949(7) 4
Tb01 Sc02 3.31091(7) 3_645
Tb01 Sc02 3.31091(7) 1_554
Sc02 O004 2.0857(9) 6_557
Sc02 O004 2.0857(9) 2_664
Sc02 O004 2.1004(10) .
Sc02 O004 2.1004(10) 5_666
Sc02 O003 2.1145(5) 5_666
Sc02 O003 2.1145(5) .
Sc02 Dy01 3.19950(7) 6_556
Sc02 Dy01 3.19950(7) 2_665
Sc02 Tb01 3.19950(7) 6_556
Sc02 Tb01 3.19950(7) 2_665
Sc02 Tb01 3.31091(7) 5_665
Sc02 Tb01 3.31091(7) 1_556
O003 Sc02 2.1145(5) 3_646
O003 Tb01 2.3303(13) 6_556
O003 Dy01 2.3303(13) 6_556
O004 Sc02 2.0857(9) 2_665
O004 Dy01 2.2703(10) 6_656
O004 Tb01 2.2703(10) 6_656
O004 Tb01 2.5805(10) 1_556
O004 Dy01 2.5805(10) 1_556
O004 Dy01 2.8402(10) 2_665
O004 Tb01 2.8402(10) 2_665
